data_2103426
loop_
_publ_author_name
'Ross II, C. R.'
'Bauer, M. R.'
'Nielson, R. M.'
'Abrahams, S. C.'

_publ_section_title
;
 Aminoguanidinium(1+) pentafluorozirconate: multiple redetermination
 and comparisons
;
_journal_issue 5
_journal_name_full 'Acta Crystallographica Section B'
_journal_page_first 841
_journal_page_last 848
_journal_paper_doi 10.1107/S0108768102012624
_journal_volume 58
_journal_year 2002
_chemical_formula_moiety 'C H7 N4  1+, F5 Zr  1-'
_chemical_formula_structural '(C N4 H7) Zr F5'
_chemical_formula_sum 'C H7 F5 N4 Zr'
_chemical_formula_weight 261.33
_chemical_name_common 'aminoguanidinium pentafluorozirconate'
_chemical_name_systematic 'aminoguanidinium pentafluorozirconate'
_space_group_IT_number 62
_symmetry_cell_setting orthorhombic
_symmetry_space_group_name_Hall '-P 2ac 2n'
_symmetry_space_group_name_H-M 'P n m a'
_atom_sites_solution_hydrogens geom
_atom_sites_solution_primary direct
_atom_sites_solution_secondary difmap
_audit_creation_method SHELXL-97
_cell_angle_alpha 90.00
_cell_angle_beta 90.00
_cell_angle_gamma 90.00
_cell_formula_units_Z 4
_cell_length_a 6.6524(5)
_cell_length_b 6.9466(4)
_cell_length_c 16.0497(9)
_cell_measurement_reflns_used 30
_cell_measurement_temperature 295(2)
_cell_measurement_theta_max 30.0
_cell_measurement_theta_min 29.5
_cell_volume 741.68(8)
_computing_cell_refinement 'Siemens (1993) XSCANS'
_computing_data_collection 'Siemens (1993) XSCANS'
_computing_data_reduction 'Siemens (1993) XSCANS'
_computing_structure_refinement 'SHELXL-97 (Sheldrick, 1997)'
_computing_structure_solution 'SHELXS-97 (Sheldrick, 1997)'
_diffrn_ambient_temperature 295(2)
_diffrn_measured_fraction_theta_full 0.992
_diffrn_measured_fraction_theta_max 0.992
_diffrn_measurement_device_type 'Siemens P4'
_diffrn_measurement_method '2\q/\w scans'
_diffrn_radiation_monochromator graphite
_diffrn_radiation_source 'fine-focus sealed tube'
_diffrn_radiation_type MoK\a
_diffrn_radiation_wavelength 0.71065
_diffrn_reflns_av_R_equivalents 0.0302
_diffrn_reflns_av_sigmaI/netI 0.0352
_diffrn_reflns_limit_h_max 10
_diffrn_reflns_limit_h_min -1
_diffrn_reflns_limit_k_max 11
_diffrn_reflns_limit_k_min -1
_diffrn_reflns_limit_l_max 25
_diffrn_reflns_limit_l_min -1
_diffrn_reflns_number 2318
_diffrn_reflns_theta_full 34.99
_diffrn_reflns_theta_max 34.99
_diffrn_reflns_theta_min 3.31
_diffrn_standards_decay_% 12.77
_diffrn_standards_interval_count 97
_diffrn_standards_number 3
_exptl_absorpt_coefficient_mu 1.522
_exptl_absorpt_correction_T_max 0.716
_exptl_absorpt_correction_T_min 0.621
_exptl_absorpt_correction_type psi-scan
_exptl_absorpt_process_details 'XEMP (Siemens, 1993)'
_exptl_crystal_colour colorless
_exptl_crystal_density_diffrn 2.340
_exptl_crystal_density_meas 2.305(5)
_exptl_crystal_density_method pycnometric
_exptl_crystal_description blocky
_exptl_crystal_F_000 504
_exptl_crystal_size_max 0.36
_exptl_crystal_size_mid 0.28
_exptl_crystal_size_min 0.22
_refine_diff_density_max 1.058
_refine_diff_density_min -0.540
_refine_ls_extinction_coef 0.0101(16)
_refine_ls_extinction_expression Fc^*^=kFc[1+0.001xFc^2^\l^3^/sin(2\q)]^-1/4^
_refine_ls_extinction_method 'SHELXL-97 (Sheldrick, 1997)'
_refine_ls_goodness_of_fit_ref 1.221
_refine_ls_hydrogen_treatment mixed
_refine_ls_matrix_type full
_refine_ls_number_parameters 79
_refine_ls_number_reflns 1731
_refine_ls_number_restraints 0
_refine_ls_restrained_S_all 1.221
_refine_ls_R_factor_all 0.0322
_refine_ls_R_factor_gt 0.0278
_refine_ls_shift/su_max 0.001
_refine_ls_shift/su_mean 0.000
_refine_ls_structure_factor_coef Fsqd
_refine_ls_weighting_details 'calc w=1/[\s^2^(Fo^2^)+(0.0185P)^2^+0.4487P] where P=(Fo^2^+2Fc^2^)/3'
_refine_ls_weighting_scheme calc
_refine_ls_wR_factor_all 0.0759
_refine_ls_wR_factor_gt 0.0737
_refine_ls_wR_factor_ref 0.076
_reflns_number_gt 1600
_reflns_number_total 1731
_reflns_threshold_expression I>2\s(I)
_cod_data_source_file br0112.cif
_cod_data_source_block 1
_cod_database_code 2103426
_cod_database_fobs_code 2103426

loop_
_symmetry_equiv_pos_as_xyz
'x, y, z'
'-x+1/2, -y, z+1/2'
'x+1/2, -y+1/2, -z+1/2'
'-x, y+1/2, -z'
'-x, -y, -z'
'x-1/2, y, -z-1/2'
'-x-1/2, y-1/2, z-1/2'
'x, -y-1/2, z'

loop_
_atom_site_label
_atom_site_fract_x
_atom_site_fract_y
_atom_site_fract_z
_atom_site_U_iso_or_equiv
_atom_site_adp_type
_atom_site_calc_flag
_atom_site_refinement_flags
_atom_site_occupancy
_atom_site_type_symbol
Zr 0.56044(3) 0.2500 0.208400(12) 0.02012(9) Uani d S 1 Zr
F1 0.8699(2) 0.2500 0.18310(9) 0.0329(4) Uani d S 1 F
F2 0.7472(2) 0.2500 0.32044(9) 0.0305(3) Uani d S 1 F
F3 0.5615(2) 0.2500 0.08622(10) 0.0398(5) Uani d S 1 F
F4 0.5539(2) 0.5323(2) 0.21690(9) 0.0409(3) Uani d . 1 F
C 0.6078(5) 0.2500 0.55445(16) 0.0320(5) Uani d S 1 C
N1 0.8044(5) 0.2500 0.5580(2) 0.0607(11) Uani d S 1 N
H1A 0.884(8) 0.2500 0.509(4) 0.070(8) Uiso d S 1 H
H1B 0.854(9) 0.2500 0.604(3) 0.070(8) Uiso d S 1 H
N2 0.5113(5) 0.2500 0.48224(15) 0.0419(6) Uani d S 1 N
H2A 0.579(7) 0.2500 0.439(4) 0.070(8) Uiso d S 1 H
H2B 0.384(8) 0.2500 0.485(3) 0.070(8) Uiso d S 1 H
N3 0.5019(5) 0.2500 0.62461(15) 0.0445(7) Uani d S 1 N
H3 0.565(8) 0.2500 0.668(4) 0.067 Uiso d S 1 H
N4 0.2918(5) 0.2500 0.62100(19) 0.0455(7) Uani d S 1 N
H4 0.244(5) 0.160(5) 0.6494(19) 0.068 Uiso d . 1 H

loop_
_atom_site_aniso_label
_atom_site_aniso_U_11
_atom_site_aniso_U_22
_atom_site_aniso_U_33
_atom_site_aniso_U_12
_atom_site_aniso_U_13
_atom_site_aniso_U_23
Zr 0.01083(11) 0.03497(14) 0.01457(11) 0.000 -0.00021(6) 0.000
F1 0.0135(5) 0.0692(12) 0.0160(5) 0.000 0.0005(5) 0.000
F2 0.0120(5) 0.0623(11) 0.0171(5) 0.000 0.0009(4) 0.000
F3 0.0236(8) 0.0796(15) 0.0161(6) 0.000 -0.0016(5) 0.000
F4 0.0481(9) 0.0362(7) 0.0385(7) 0.0006(6) -0.0005(5) 0.0003(5)
C 0.0332(12) 0.0440(14) 0.0188(9) 0.000 0.0024(9) 0.000
N1 0.0305(13) 0.121(4) 0.0304(12) 0.000 0.0032(11) 0.000
N2 0.0414(14) 0.0655(19) 0.0188(9) 0.000 -0.0011(10) 0.000
N3 0.0343(12) 0.081(2) 0.0182(9) 0.000 0.0036(9) 0.000
N4 0.0319(13) 0.068(2) 0.0370(13) 0.000 0.0090(11) 0.000

loop_
_atom_type_symbol
_atom_type_description
_atom_type_scat_dispersion_real
_atom_type_scat_dispersion_imag
_atom_type_scat_source
C C 0.0033 0.0016 'International Tables Vol C Tables 4.2.6.8 and 6.1.1.4'
H H 0.0000 0.0000 'International Tables Vol C Tables 4.2.6.8 and 6.1.1.4'
N N 0.0061 0.0033 'International Tables Vol C Tables 4.2.6.8 and 6.1.1.4'
Zr Zr -2.9673 0.5597 'International Tables Vol C Tables 4.2.6.8 and 6.1.1.4'
F F 0.0171 0.0103 'International Tables Vol C Tables 4.2.6.8 and 6.1.1.4'

loop_
_geom_angle_atom_site_label_1
_geom_angle_atom_site_label_2
_geom_angle_atom_site_label_3
_geom_angle_site_symmetry_1
_geom_angle_site_symmetry_3
_geom_angle
F3 Zr F4 . . 93.98(4)
F4 Zr F4 . 8_565 171.65(8)
F3 Zr F1 . . 78.64(6)
F4 Zr F1 . . 92.00(4)
F3 Zr F2 . 6_556 77.68(6)
F4 Zr F2 . 6_556 89.63(4)
F1 Zr F2 . 6_556 156.32(6)
F3 Zr F1 . 6_556 144.15(6)
F4 Zr F1 . 6_556 86.04(4)
F1 Zr F1 . 6_556 137.21(4)
F2 Zr F1 6_556 6_556 66.47(6)
F3 Zr F2 . . 145.16(6)
F4 Zr F2 . . 87.44(4)
F1 Zr F2 . . 66.52(5)
F2 Zr F2 6_556 . 137.16(4)
F1 Zr F2 6_556 . 70.68(6)
Zr F1 Zr . 6_656 114.89(6)
Zr F2 Zr 6_656 . 112.11(6)
N1 C N2 . . 121.5(3)
N1 C N3 . . 119.6(3)
N2 C N3 . . 119.0(3)
C N1 H1A . . 122(3)
C N1 H1B . . 117(4)
H1A N1 H1B . . 122(5)
C N2 H2A . . 118(4)
C N2 H2B . . 116(4)
H2A N2 H2B . . 126(5)
C N3 N4 . . 119.7(3)
C N3 H3 . . 117(4)
N4 N3 H3 . . 124(4)
N3 N4 H4 . . 111(3)

loop_
_geom_bond_atom_site_label_1
_geom_bond_atom_site_label_2
_geom_bond_site_symmetry_2
_geom_bond_distance
Zr F3 . 1.9610(16)
Zr F4 . 1.9665(16)
Zr F1 . 2.0984(15)
Zr F2 6_556 2.1348(14)
Zr F1 6_556 2.1539(15)
Zr F2 . 2.1856(14)
C N1 . 1.309(4)
C N2 . 1.325(4)
C N3 . 1.328(4)
N1 H1A . 0.95(6)
N1 H1B . 0.80(6)
N2 H2A . 0.83(5)
N2 H2B . 0.85(6)
N3 N4 . 1.399(4)
N3 H3 . 0.81(6)
N4 H4 . 0.84(3)
